data_4021639
loop_
_publ_author_name
'Connie K. Y. Lee'
'Anthony J. Herlt'
'Gregory W. Simpson'
'Anthony C. Willis'
'Christopher J. Easton'

_publ_contact_author_address
;
Research School of Chemistry,
Australian National University,
Canberra, ACT 0200, Australia
;
_publ_contact_author_email ' easton@rsc.anu.edu.au '
_publ_contact_author_fax ' 61 2 6125 8114 '
_publ_contact_author_name ' Christopher J. Easton '
_publ_contact_author_phone ' 61 2 6125 8201 '
_publ_section_title
;
 4-Alkoxycarbonyl- and Aminocarbonyl-Substituted Isoxazoles
 as Masked Acrylates and Acrylamides in the Asymmetric
 Synthesis of \D^2^-Isoxazolines
;
_journal_name_full 'Journal of Organic Chemistry'
_journal_page_first 3221
_journal_page_last 3231
_journal_paper_doi 10.1021/jo0602569
_journal_volume 71
_journal_year 2006
_chemical_absolute_configuration unk
_chemical_formula_moiety 'C15 H17 N O3 '
_chemical_formula_sum 'C15 H17 N O3'
_chemical_formula_weight 259.30
_space_group_IT_number 19
_symmetry_cell_setting orthorhombic
_symmetry_Int_Tables_number 19
_symmetry_space_group_name_Hall 'P 2ac 2ab'
_symmetry_space_group_name_H-M 'P 21 21 21'
_audit_creation_date 2000-10-16
_audit_creation_method 'by teXsan v1.8'
_audit_update_record
;
2000-10-16 - Report on C15 H17 N O3
             by Anthony C. Willis
             for Connie K. Y. Lee and Christopher J. Easton
2000-10-16 - passes checkcif tests with no warnings   
;
_cell_angle_alpha 90
_cell_angle_beta 90
_cell_angle_gamma 90
_cell_formula_units_Z 4
_cell_length_a 8.8777(2)
_cell_length_b 9.1491(2)
_cell_length_c 17.3590(4)
_cell_measurement_reflns_used 16219
_cell_measurement_temperature 200.0
_cell_measurement_theta_max 27.485
_cell_measurement_theta_min 4.076
_cell_volume 1409.95(5)
_computing_cell_refinement 'HKL Scalepack (Otwinowski & Minor 1997)'
_computing_data_collection KappaCCD
_computing_data_reduction 'Denzo and Scalepak (Otwinowski & Minor, 1997)'
_computing_publication_material 'teXsan (MSC, 1992-1997)'
_computing_structure_refinement 'teXsan (MSC, 1992-1997)'
_computing_structure_solution
;
SIR92 (Altomare, et. al. 1994)
;
_diffrn_ambient_temperature 200.0
_diffrn_measured_fraction_theta_full .99
_diffrn_measured_fraction_theta_max .99
_diffrn_measurement_device_type 'Nonius KappaCCD'
_diffrn_measurement_method ' omega scans with CCD '
_diffrn_orient_matrix_type X=UH
_diffrn_orient_matrix_UB_11 -0.11116
_diffrn_orient_matrix_UB_12 0.01101
_diffrn_orient_matrix_UB_13 -0.00729
_diffrn_orient_matrix_UB_21 -0.01409
_diffrn_orient_matrix_UB_22 0.00221
_diffrn_orient_matrix_UB_23 0.05714
_diffrn_orient_matrix_UB_31 0.01155
_diffrn_orient_matrix_UB_32 0.10872
_diffrn_orient_matrix_UB_33 -0.00042
_diffrn_radiation_detector CCD
_diffrn_radiation_monochromator graphite
_diffrn_radiation_source 'X-ray tube'
_diffrn_radiation_type 'Mo K\a'
_diffrn_radiation_wavelength 0.7107
_diffrn_reflns_av_R_equivalents 0.07465
_diffrn_reflns_av_sigmaI/netI 0.100
_diffrn_reflns_limit_h_max 10
_diffrn_reflns_limit_h_min -11
_diffrn_reflns_limit_k_max 11
_diffrn_reflns_limit_k_min -11
_diffrn_reflns_limit_l_max 22
_diffrn_reflns_limit_l_min -22
_diffrn_reflns_number 21431
_diffrn_reflns_reduction_process 'Lp corrections applied'
_diffrn_reflns_theta_full 27.5
_diffrn_reflns_theta_max 27.49
_diffrn_reflns_theta_min 4.20
_diffrn_standards_decay_% 0.00
_diffrn_standards_interval_count 0
_diffrn_standards_number 0
_exptl_absorpt_coefficient_mu 0.085
_exptl_absorpt_correction_T_max 0.986
_exptl_absorpt_correction_T_min 0.974
_exptl_absorpt_correction_type integration
_exptl_absorpt_process_details
;
Gaussian integration (Coppens, 1970)  implemented in maXus (1999)
;
_exptl_crystal_colour colourless
_exptl_crystal_density_diffrn 1.221
_exptl_crystal_density_meas ?
_exptl_crystal_description block
_exptl_crystal_F_000 552.00
_exptl_crystal_size_max 0.44
_exptl_crystal_size_mid 0.30
_exptl_crystal_size_min 0.21
_refine_diff_density_max 0.16
_refine_diff_density_min -0.18
_refine_ls_extinction_method none
_refine_ls_goodness_of_fit_all 1.314
_refine_ls_goodness_of_fit_ref 1.446
_refine_ls_hydrogen_treatment noref
_refine_ls_matrix_type full
_refine_ls_number_constraints 0
_refine_ls_number_parameters 172
_refine_ls_number_reflns 1449
_refine_ls_number_restraints 0
_refine_ls_R_factor_all 0.0544
_refine_ls_R_factor_gt 0.0416
_refine_ls_shift/su_max 0.001
_refine_ls_shift/su_mean 0.0002
_refine_ls_structure_factor_coef F
_refine_ls_weighting_details 'w = 1/[\s^2^(Fo)] '
_refine_ls_weighting_scheme sigma
_refine_ls_wR_factor_all 0.0533
_refine_ls_wR_factor_ref 0.0510
_reflns_number_gt 1449
_reflns_number_total 1860
_reflns_threshold_expression I>2.00\s(I)
_cod_data_source_file jo0602569si20060207_060859.cif
_cod_original_sg_symbol_H-M 'P 21 21 21 '
_cod_original_formula_sum 'C15 H17 N O3 '
_cod_database_code 4021639

loop_
_symmetry_equiv_pos_as_xyz
'   +x,   +y,   +z'
'1/2-x,   -y,1/2+z'
'1/2+x,1/2-y,   -z'
'   -x,1/2+y,1/2-z'

loop_
_atom_site_label
_atom_site_fract_x
_atom_site_fract_y
_atom_site_fract_z
_atom_site_U_iso_or_equiv
_atom_site_occupancy
_atom_site_adp_type
_atom_site_calc_flag
O(1) 0.5923(2) 0.3557(3) 0.2047(1) 0.0563(6) 1.000 Uani d
O(41) 0.7847(2) 0.6929(2) 0.0700(1) 0.0645(7) 1.000 Uani d
O(42) 0.9938(2) 0.5654(2) 0.0944(1) 0.0469(6) 1.000 Uani d
N(2) 0.7211(3) 0.2621(3) 0.2047(2) 0.0510(8) 1.000 Uani d
C(3) 0.8236(3) 0.3330(3) 0.1656(1) 0.0352(7) 1.000 Uani d
C(4) 0.7687(3) 0.4716(3) 0.1398(1) 0.0338(7) 1.000 Uani d
C(5) 0.6237(3) 0.4780(3) 0.1650(2) 0.0424(8) 1.000 Uani d
C(31) 0.9713(3) 0.2613(3) 0.1513(1) 0.0320(6) 1.000 Uani d
C(32) 1.0958(3) 0.2945(3) 0.1973(1) 0.0349(7) 1.000 Uani d
C(33) 1.2305(3) 0.2239(3) 0.1823(2) 0.0400(7) 1.000 Uani d
C(34) 1.2469(3) 0.1239(3) 0.1228(2) 0.0410(8) 1.000 Uani d
C(35) 1.1209(3) 0.0939(3) 0.0782(2) 0.0398(8) 1.000 Uani d
C(36) 0.9827(3) 0.1592(3) 0.0910(1) 0.0344(7) 1.000 Uani d
C(41) 0.8459(3) 0.5886(3) 0.0976(2) 0.0394(7) 1.000 Uani d
C(43) 1.0828(4) 0.6751(4) 0.0558(2) 0.062(1) 1.000 Uani d
C(51) 0.5005(3) 0.5853(4) 0.1579(2) 0.0578(9) 1.000 Uani d
C(321) 1.0847(3) 0.4049(4) 0.2613(2) 0.0512(9) 1.000 Uani d
C(341) 1.3949(3) 0.0502(4) 0.1077(2) 0.064(1) 1.000 Uani d
C(361) 0.8488(3) 0.1199(3) 0.0416(2) 0.0509(8) 1.000 Uani d
H(1) 1.3151 0.2447 0.2140 0.048 1.000 Uiso c
H(2) 1.1300 0.0259 0.0371 0.048 1.000 Uiso c
H(3) 0.9884 0.3979 0.2849 0.061 1.000 Uiso c
H(4) 1.0978 0.5003 0.2408 0.061 1.000 Uiso c
H(5) 1.1607 0.3860 0.2985 0.061 1.000 Uiso c
H(6) 1.4622 0.0700 0.1489 0.077 1.000 Uiso c
H(7) 1.4364 0.0862 0.0610 0.077 1.000 Uiso c
H(8) 1.3798 -0.0523 0.1036 0.077 1.000 Uiso c
H(9) 0.8823 0.0947 -0.0087 0.061 1.000 Uiso c
H(10) 0.7974 0.0391 0.0638 0.061 1.000 Uiso c
H(11) 0.7824 0.2011 0.0386 0.061 1.000 Uiso c
H(12) 1.1865 0.6509 0.0599 0.074 1.000 Uiso c
H(13) 1.0550 0.6792 0.0030 0.074 1.000 Uiso c
H(14) 1.0654 0.7676 0.0791 0.074 1.000 Uiso c
H(15) 0.5417 0.6807 0.1528 0.069 1.000 Uiso c
H(16) 0.4389 0.5813 0.2026 0.069 1.000 Uiso c
H(17) 0.4415 0.5631 0.1138 0.069 1.000 Uiso c

loop_
_atom_site_aniso_label
_atom_site_aniso_U_11
_atom_site_aniso_U_22
_atom_site_aniso_U_33
_atom_site_aniso_U_12
_atom_site_aniso_U_13
_atom_site_aniso_U_23
O(1) 0.035(1) 0.063(1) 0.071(1) 0.004(1) 0.014(1) 0.004(1)
O(41) 0.057(1) 0.050(1) 0.085(2) 0.010(1) -0.009(1) 0.024(1)
O(42) 0.036(1) 0.040(1) 0.065(1) 0.0005(9) 0.009(1) 0.015(1)
N(2) 0.036(1) 0.048(2) 0.069(2) 0.002(1) 0.016(1) 0.010(1)
C(3) 0.033(1) 0.036(1) 0.037(1) -0.003(1) 0.005(1) -0.002(1)
C(4) 0.032(1) 0.035(1) 0.034(1) 0.002(1) 0.001(1) 0.001(1)
C(5) 0.038(2) 0.046(2) 0.044(2) 0.003(1) 0.001(1) -0.004(1)
C(31) 0.032(1) 0.028(1) 0.036(1) 0.000(1) 0.004(1) 0.006(1)
C(32) 0.039(1) 0.032(1) 0.034(1) 0.000(1) 0.002(1) 0.002(1)
C(33) 0.036(1) 0.043(2) 0.041(1) 0.001(1) -0.003(1) 0.002(1)
C(34) 0.038(1) 0.041(2) 0.045(2) 0.004(1) 0.005(1) 0.003(1)
C(35) 0.046(2) 0.032(1) 0.042(1) 0.000(1) 0.009(1) -0.001(1)
C(36) 0.039(1) 0.029(1) 0.036(1) -0.004(1) 0.001(1) 0.003(1)
C(41) 0.043(1) 0.036(2) 0.039(1) 0.003(1) -0.006(1) 0.001(1)
C(43) 0.056(2) 0.050(2) 0.080(2) -0.009(2) 0.015(2) 0.016(2)
C(51) 0.040(2) 0.072(2) 0.061(2) 0.019(2) -0.003(1) -0.013(2)
C(321) 0.053(2) 0.057(2) 0.045(2) 0.006(2) -0.004(1) -0.012(1)
C(341) 0.046(2) 0.070(2) 0.076(2) 0.015(2) 0.001(2) -0.012(2)
C(361) 0.047(2) 0.051(2) 0.055(2) -0.002(2) -0.007(1) -0.008(2)

loop_
_atom_type_symbol
_atom_type_oxidation_number
_atom_type_number_in_cell
_atom_type_scat_dispersion_real
_atom_type_scat_dispersion_imag
_atom_type_scat_source
C 0 60 0.002 0.002
;International Tables for Crystallography
(1992, Vol. C, Tables 4.2.6.8 and 6.1.1.1)
;
H 0 68 0.000 0.000
;International Tables for Crystallography
(1992, Vol. C, Table 6.1.1.2)
;
N 0 4 0.004 0.003
;International Tables for Crystallography
(1992, Vol. C, Tables 4.2.6.8 and 6.1.1.1)
;
O 0 12 0.008 0.006
;International Tables for Crystallography
(1992, Vol. C, Tables 4.2.6.8 and 6.1.1.1)
;

loop_
_exptl_crystal_face_index_h
_exptl_crystal_face_index_k
_exptl_crystal_face_index_l
_exptl_crystal_face_perp_dist
-1 0 0 0.230
2 1 0 0.120
0 -1 0 0.140
0 1 0 0.140
0 0 1 0.040
0 0 -1 0.170
-1 1 3 0.080
1 -1 2 0.090
-1 9 -12 0.160
1 -9 12 0.050

loop_
_geom_angle_atom_site_label_1
_geom_angle_atom_site_label_2
_geom_angle_atom_site_label_3
_geom_angle
_geom_angle_publ_flag
N(2) O(1) C(5) 109.5(2) yes
C(41) O(42) C(43) 116.6(2) yes
O(1) N(2) C(3) 105.1(2) yes
N(2) C(3) C(4) 111.4(2) yes
N(2) C(3) C(31) 118.8(2) yes
C(4) C(3) C(31) 129.7(2) yes
C(3) C(4) C(5) 105.1(2) yes
C(3) C(4) C(41) 130.1(2) yes
C(5) C(4) C(41) 124.8(3) yes
O(1) C(5) C(4) 109.0(2) yes
O(1) C(5) C(51) 116.3(2) yes
C(4) C(5) C(51) 134.7(3) yes
C(3) C(31) C(32) 120.4(2) yes
C(3) C(31) C(36) 118.7(2) yes
C(32) C(31) C(36) 120.9(2) yes
C(31) C(32) C(33) 118.3(2) yes
C(31) C(32) C(321) 121.1(2) yes
C(33) C(32) C(321) 120.6(2) yes
C(32) C(33) C(34) 122.6(2) yes
C(32) C(33) H(1) 118.7 no
C(34) C(33) H(1) 118.7 no
C(33) C(34) C(35) 117.5(2) yes
C(33) C(34) C(341) 121.2(2) yes
C(35) C(34) C(341) 121.3(2) yes
C(34) C(35) C(36) 122.7(2) yes
C(34) C(35) H(2) 118.7 no
C(36) C(35) H(2) 118.7 no
C(31) C(36) C(35) 118.0(2) yes
C(31) C(36) C(361) 121.6(2) yes
C(35) C(36) C(361) 120.3(2) yes
O(41) C(41) O(42) 123.9(3) yes
O(41) C(41) C(4) 124.7(3) yes
O(42) C(41) C(4) 111.4(2) yes
O(42) C(43) H(12) 109.5 no
O(42) C(43) H(13) 109.5 no
O(42) C(43) H(14) 109.5 no
H(12) C(43) H(13) 109.5 no
H(12) C(43) H(14) 109.5 no
H(13) C(43) H(14) 109.5 no
C(5) C(51) H(15) 109.5 no
C(5) C(51) H(16) 109.5 no
C(5) C(51) H(17) 109.5 no
H(15) C(51) H(16) 109.5 no
H(15) C(51) H(17) 109.5 no
H(16) C(51) H(17) 109.5 no
C(32) C(321) H(3) 109.5 no
C(32) C(321) H(4) 109.5 no
C(32) C(321) H(5) 109.5 no
H(3) C(321) H(4) 109.5 no
H(3) C(321) H(5) 109.5 no
H(4) C(321) H(5) 109.5 no
C(34) C(341) H(6) 109.5 no
C(34) C(341) H(7) 109.5 no
C(34) C(341) H(8) 109.5 no
H(6) C(341) H(7) 109.5 no
H(6) C(341) H(8) 109.5 no
H(7) C(341) H(8) 109.5 no
C(36) C(361) H(9) 109.5 no
C(36) C(361) H(10) 109.5 no
C(36) C(361) H(11) 109.5 no
H(9) C(361) H(10) 109.5 no
H(9) C(361) H(11) 109.5 no
H(10) C(361) H(11) 109.5 no

loop_
_geom_bond_atom_site_label_1
_geom_bond_atom_site_label_2
_geom_bond_distance
_geom_bond_publ_flag
O(1) N(2) 1.429(3) yes
O(1) C(5) 1.344(3) yes
O(41) C(41) 1.198(3) yes
O(42) C(41) 1.332(3) yes
O(42) C(43) 1.443(3) yes
N(2) C(3) 1.308(3) yes
C(3) C(4) 1.431(4) yes
C(3) C(31) 1.487(3) yes
C(4) C(5) 1.361(4) yes
C(4) C(41) 1.467(4) yes
C(5) C(51) 1.475(4) yes
C(31) C(32) 1.398(3) yes
C(31) C(36) 1.407(4) yes
C(32) C(33) 1.384(4) yes
C(32) C(321) 1.504(4) yes
C(33) C(34) 1.387(4) yes
C(33) H(1) 0.95 no
C(34) C(35) 1.388(4) yes
C(34) C(341) 1.500(4) yes
C(35) C(36) 1.383(4) yes
C(35) H(2) 0.95 no
C(36) C(361) 1.509(4) yes
C(43) H(12) 0.95 no
C(43) H(13) 0.95 no
C(43) H(14) 0.95 no
C(51) H(15) 0.95 no
C(51) H(16) 0.95 no
C(51) H(17) 0.95 no
C(321) H(3) 0.95 no
C(321) H(4) 0.95 no
C(321) H(5) 0.95 no
C(341) H(6) 0.95 no
C(341) H(7) 0.95 no
C(341) H(8) 0.95 no
C(361) H(9) 0.95 no
C(361) H(10) 0.95 no
C(361) H(11) 0.95 no

loop_
_geom_contact_atom_site_label_1
_geom_contact_atom_site_label_2
_geom_contact_distance
_geom_contact_site_symmetry_2
_geom_contact_publ_flag
O(1) C(33) 3.452(3) 1_455 no
O(1) C(51) 3.533(4) 4_645 no
O(41) C(43) 3.072(4) 3_465 no
N(2) C(51) 3.489(4) 4_645 no
C(36) C(321) 3.514(4) 4_745 no

loop_
_geom_torsion_atom_site_label_1
_geom_torsion_atom_site_label_2
_geom_torsion_atom_site_label_3
_geom_torsion_atom_site_label_4
_geom_torsion
_geom_torsion_publ_flag
O(1) N(2) C(3) C(4) 0.5(3) no
O(1) N(2) C(3) C(31) -176.9(2) no
O(1) C(5) C(4) C(3) 1.4(3) no
O(1) C(5) C(4) C(41) -176.8(2) no
O(41) C(41) O(42) C(43) 0.8(4) no
O(41) C(41) C(4) C(3) 169.9(3) no
O(41) C(41) C(4) C(5) -12.3(4) no
O(42) C(41) C(4) C(3) -10.8(4) no
O(42) C(41) C(4) C(5) 167.0(3) no
N(2) O(1) C(5) C(4) -1.2(3) no
N(2) O(1) C(5) C(51) 178.6(2) no
N(2) C(3) C(4) C(5) -1.2(3) no
N(2) C(3) C(4) C(41) 176.9(3) no
N(2) C(3) C(31) C(32) -98.9(3) no
N(2) C(3) C(31) C(36) 80.7(3) no
C(3) N(2) O(1) C(5) 0.4(3) no
C(3) C(4) C(5) C(51) -178.4(3) no
C(3) C(31) C(32) C(33) 179.4(2) no
C(3) C(31) C(32) C(321) -1.1(4) no
C(3) C(31) C(36) C(35) 179.7(2) no
C(3) C(31) C(36) C(361) -0.8(4) no
C(4) C(3) C(31) C(32) 84.1(3) no
C(4) C(3) C(31) C(36) -96.2(3) no
C(4) C(41) O(42) C(43) -178.6(2) no
C(5) C(4) C(3) C(31) 175.9(2) no
C(31) C(3) C(4) C(41) -6.0(4) no
C(31) C(32) C(33) C(34) 1.1(4) no
C(31) C(36) C(35) C(34) 0.9(4) no
C(32) C(31) C(36) C(35) -0.7(4) no
C(32) C(31) C(36) C(361) 178.9(2) no
C(32) C(33) C(34) C(35) -0.9(4) no
C(32) C(33) C(34) C(341) 179.5(3) no
C(33) C(32) C(31) C(36) -0.3(4) no
C(33) C(34) C(35) C(36) -0.1(4) no
C(34) C(33) C(32) C(321) -178.5(3) no
C(34) C(35) C(36) C(361) -178.7(3) no
C(36) C(31) C(32) C(321) 179.3(2) no
C(36) C(35) C(34) C(341) 179.5(3) no
C(41) C(4) C(5) C(51) 3.4(5) no

loop_
_cod_related_entry_id
_cod_related_entry_database
_cod_related_entry_code
1 ChemSpider 21154432
